data_7020252
loop_
_publ_author_name
'Ramachandran, Eswaran'
'Senthil Raja, Duraisamy'
'Bhuvanesh, Nattamai S. P.'
'Natarajan, Karuppannan'

_publ_section_title
;
 Mixed ligand palladium(ii) complexes of
 6-methoxy-2-oxo-1,2-dihydroquinoline-3-carbaldehyde 4N-substituted
 thiosemicarbazones with triphenylphosphine co-ligand: Synthesis, crystal
 structure and biological properties.
;
_journal_issue 43
_journal_name_full 'Dalton transactions (Cambridge, England : 2003)'
_journal_page_first 13308
_journal_page_last 13323
_journal_paper_doi 10.1039/c2dt31079a
_journal_volume 41
_journal_year 2012
_chemical_formula_sum 'C32 H29 N4 O2 P Pd S'
_chemical_formula_weight 671.02
_chemical_name_systematic
;
?
;
_space_group_IT_number 2
_symmetry_cell_setting triclinic
_symmetry_space_group_name_Hall '-P 1'
_symmetry_space_group_name_H-M 'P -1'
_atom_sites_solution_hydrogens geom
_atom_sites_solution_primary direct
_atom_sites_solution_secondary difmap
_audit_creation_method SHELXL-97
_cell_angle_alpha 101.755(2)
_cell_angle_beta 105.532(2)
_cell_angle_gamma 103.784(2)
_cell_formula_units_Z 2
_cell_length_a 9.8863(3)
_cell_length_b 11.3723(4)
_cell_length_c 13.9140(5)
_cell_measurement_reflns_used 9912
_cell_measurement_temperature 110(2)
_cell_measurement_theta_max 62.82
_cell_measurement_theta_min 3.44
_cell_volume 1402.71(9)
_computing_cell_refinement
;
CELL-NOW (Sheldrick, 2003) and SAINT (BRUKER-NONIUS, 2003)
;
_computing_data_collection 'FRAMBO (BRUKER-NONIUS, 2003)'
_computing_data_reduction 'Bruker APEX2'
_computing_molecular_graphics 'X-SEED (Barbour, 2001)'
_computing_publication_material 'Bruker SHELXTL'
_computing_structure_refinement 'SHELXL-97 (Sheldrick, 2008)'
_computing_structure_solution 'SHELXS-97 (Sheldrick, 2008)'
_diffrn_ambient_temperature 110(2)
_diffrn_measured_fraction_theta_full 0.980
_diffrn_measured_fraction_theta_max 0.980
_diffrn_measurement_device_type 'BRUKER GADDS D8 Discover'
_diffrn_measurement_method 'phi and omega scans'
_diffrn_radiation_monochromator graphite
_diffrn_radiation_source 'fine-focus sealed tube'
_diffrn_radiation_type CuK\a
_diffrn_radiation_wavelength 1.54178
_diffrn_reflns_av_R_equivalents 0.0459
_diffrn_reflns_av_sigmaI/netI 0.0247
_diffrn_reflns_limit_h_max 11
_diffrn_reflns_limit_h_min -11
_diffrn_reflns_limit_k_max 12
_diffrn_reflns_limit_k_min -12
_diffrn_reflns_limit_l_max 15
_diffrn_reflns_limit_l_min -15
_diffrn_reflns_number 31583
_diffrn_reflns_theta_full 59.99
_diffrn_reflns_theta_max 59.99
_diffrn_reflns_theta_min 3.44
_diffrn_standards_decay_% 0
_diffrn_standards_interval_count 0
_diffrn_standards_number 0
_exptl_absorpt_coefficient_mu 6.879
_exptl_absorpt_correction_T_max 0.8202
_exptl_absorpt_correction_T_min 0.7248
_exptl_absorpt_correction_type multi-scan
_exptl_absorpt_process_details 'SADABS; (Sheldrick, 2006)'
_exptl_crystal_colour red
_exptl_crystal_density_diffrn 1.589
_exptl_crystal_density_method 'not measured'
_exptl_crystal_description block
_exptl_crystal_F_000 684
_exptl_crystal_size_max 0.05
_exptl_crystal_size_mid 0.04
_exptl_crystal_size_min 0.03
_refine_diff_density_max 0.302
_refine_diff_density_min -0.543
_refine_diff_density_rms 0.062
_refine_ls_extinction_method none
_refine_ls_goodness_of_fit_ref 1.054
_refine_ls_hydrogen_treatment constr
_refine_ls_matrix_type full
_refine_ls_number_parameters 373
_refine_ls_number_reflns 4078
_refine_ls_number_restraints 0
_refine_ls_restrained_S_all 1.054
_refine_ls_R_factor_all 0.0250
_refine_ls_R_factor_gt 0.0224
_refine_ls_shift/su_max 0.001
_refine_ls_shift/su_mean 0.000
_refine_ls_structure_factor_coef Fsqd
_refine_ls_weighting_details 'calc w=1/[\s^2^(Fo^2^)+(0.0299P)^2^+0.6997P] where P=(Fo^2^+2Fc^2^)/3'
_refine_ls_weighting_scheme calc
_refine_ls_wR_factor_gt 0.0544
_refine_ls_wR_factor_ref 0.0550
_reflns_number_gt 3696
_reflns_number_total 4078
_reflns_threshold_expression >2sigma(I)
_cod_data_source_file c2dt31079a.txt
_cod_data_source_block pp6od
_cod_depositor_comments
;
The following automatic conversions were performed:

'_symmetry_cell_setting' value 'Triclinic' changed to 'triclinic'
according to /home/saulius/struct/CIF-dictionaries/cif_core.dic
dictionary named 'cif_core.dic' version 2.4.2 from 2011-04-26.

Automatic conversion script
Id: cif_fix_values 1891 2012-01-12 08:04:46Z andrius 
;
_cod_original_cell_volume 1402.71(8)
_cod_original_sg_symbol_H-M P-1
_cod_database_code 7020252

loop_
_symmetry_equiv_pos_as_xyz
'x, y, z'
'-x, -y, -z'

loop_
_atom_site_label
_atom_site_type_symbol
_atom_site_fract_x
_atom_site_fract_y
_atom_site_fract_z
_atom_site_U_iso_or_equiv
_atom_site_adp_type
_atom_site_occupancy
_atom_site_symmetry_multiplicity
_atom_site_calc_flag
_atom_site_refinement_flags
Pd1 Pd 0.39072(2) 0.419734(17) 0.258564(14) 0.01311(7) Uani 1 1 d .
P1 P 0.39717(7) 0.24782(6) 0.14381(5) 0.01362(15) Uani 1 1 d .
S1 S 0.58151(7) 0.54878(6) 0.23552(5) 0.01717(15) Uani 1 1 d .
C1 C 0.3610(3) 0.5579(2) 0.44969(19) 0.0146(6) Uani 1 1 d .
H1A H 0.3986 0.6265 0.5115 0.018 Uiso 1 1 calc R
C2 C 0.2369(3) 0.4559(2) 0.44294(19) 0.0138(5) Uani 1 1 d .
C3 C 0.1569(3) 0.3456(2) 0.35309(19) 0.0144(6) Uani 1 1 d .
C4 C -0.0178(3) 0.2818(2) 0.43176(19) 0.0152(6) Uani 1 1 d .
C5 C 0.0622(3) 0.3793(2) 0.52637(19) 0.0139(5) Uani 1 1 d .
C6 C 0.1884(3) 0.4675(2) 0.52744(19) 0.0147(6) Uani 1 1 d .
H6A H 0.2419 0.5371 0.5877 0.018 Uiso 1 1 calc R
C7 C -0.1524(3) 0.1969(2) 0.4253(2) 0.0185(6) Uani 1 1 d .
H7A H -0.2102 0.1330 0.3619 0.022 Uiso 1 1 calc R
C8 C -0.2000(3) 0.2057(2) 0.5091(2) 0.0197(6) Uani 1 1 d .
H8A H -0.2910 0.1481 0.5031 0.024 Uiso 1 1 calc R
C9 C -0.1161(3) 0.2990(2) 0.6046(2) 0.0169(6) Uani 1 1 d .
C10 C 0.0113(3) 0.3857(2) 0.61332(19) 0.0158(6) Uani 1 1 d .
H10A H 0.0660 0.4501 0.6769 0.019 Uiso 1 1 calc R
C11 C -0.1021(3) 0.3857(3) 0.7790(2) 0.0272(7) Uani 1 1 d .
H11A H -0.1561 0.3715 0.8274 0.041 Uiso 1 1 calc R
H11B H -0.0967 0.4692 0.7688 0.041 Uiso 1 1 calc R
H11C H -0.0021 0.3814 0.8078 0.041 Uiso 1 1 calc R
C12 C 0.6157(3) 0.6786(2) 0.3432(2) 0.0160(6) Uani 1 1 d .
C13 C 0.8026(3) 0.8080(3) 0.2883(2) 0.0251(7) Uani 1 1 d .
H13A H 0.7673 0.7334 0.2277 0.038 Uiso 1 1 calc R
H13B H 0.9102 0.8309 0.3193 0.038 Uiso 1 1 calc R
H13C H 0.7767 0.8786 0.2663 0.038 Uiso 1 1 calc R
C14 C 0.7853(3) 0.8780(3) 0.4631(2) 0.0235(6) Uani 1 1 d .
H14A H 0.7725 0.8397 0.5184 0.035 Uiso 1 1 calc R
H14B H 0.7280 0.9373 0.4573 0.035 Uiso 1 1 calc R
H14C H 0.8900 0.9234 0.4798 0.035 Uiso 1 1 calc R
C15 C 0.4199(3) 0.1256(2) 0.20861(19) 0.0147(5) Uani 1 1 d .
C16 C 0.4462(3) 0.0169(3) 0.1603(2) 0.0232(6) Uani 1 1 d .
H16A H 0.4556 0.0070 0.0931 0.028 Uiso 1 1 calc R
C17 C 0.4586(3) -0.0763(3) 0.2093(2) 0.0265(7) Uani 1 1 d .
H17A H 0.4767 -0.1496 0.1755 0.032 Uiso 1 1 calc R
C18 C 0.4451(3) -0.0637(3) 0.3070(2) 0.0242(6) Uani 1 1 d .
H18A H 0.4518 -0.1285 0.3400 0.029 Uiso 1 1 calc R
C19 C 0.4216(3) 0.0445(3) 0.3559(2) 0.0236(6) Uani 1 1 d .
H19A H 0.4139 0.0546 0.4236 0.028 Uiso 1 1 calc R
C20 C 0.4092(3) 0.1386(2) 0.3075(2) 0.0169(6) Uani 1 1 d .
H20A H 0.3933 0.2125 0.3423 0.020 Uiso 1 1 calc R
C21 C 0.5546(3) 0.2820(2) 0.09775(19) 0.0149(5) Uani 1 1 d .
C22 C 0.5469(3) 0.3395(2) 0.01817(19) 0.0170(6) Uani 1 1 d .
H22A H 0.4565 0.3509 -0.0172 0.020 Uiso 1 1 calc R
C23 C 0.6711(3) 0.3805(3) -0.0096(2) 0.0203(6) Uani 1 1 d .
H23A H 0.6659 0.4204 -0.0636 0.024 Uiso 1 1 calc R
C24 C 0.8030(3) 0.3632(3) 0.0416(2) 0.0214(6) Uani 1 1 d .
H24A H 0.8877 0.3908 0.0222 0.026 Uiso 1 1 calc R
C25 C 0.8114(3) 0.3059(3) 0.1205(2) 0.0210(6) Uani 1 1 d .
H25A H 0.9015 0.2935 0.1550 0.025 Uiso 1 1 calc R
C26 C 0.6885(3) 0.2665(2) 0.1493(2) 0.0186(6) Uani 1 1 d .
H26A H 0.6951 0.2286 0.2046 0.022 Uiso 1 1 calc R
C27 C 0.2363(3) 0.1708(2) 0.02710(19) 0.0156(6) Uani 1 1 d .
C28 C 0.1078(3) 0.2025(3) 0.0206(2) 0.0245(6) Uani 1 1 d .
H28A H 0.1062 0.2682 0.0744 0.029 Uiso 1 1 calc R
C29 C -0.0186(3) 0.1380(3) -0.0649(2) 0.0313(7) Uani 1 1 d .
H29A H -0.1062 0.1606 -0.0699 0.038 Uiso 1 1 calc R
C30 C -0.0179(3) 0.0414(3) -0.1423(2) 0.0281(7) Uani 1 1 d .
H30A H -0.1053 -0.0030 -0.2000 0.034 Uiso 1 1 calc R
C31 C 0.1091(3) 0.0088(3) -0.1365(2) 0.0249(7) Uani 1 1 d .
H31A H 0.1091 -0.0583 -0.1899 0.030 Uiso 1 1 calc R
C32 C 0.2358(3) 0.0737(3) -0.0530(2) 0.0220(6) Uani 1 1 d .
H32A H 0.3238 0.0524 -0.0498 0.026 Uiso 1 1 calc R
N1 N 0.4272(2) 0.56745(19) 0.38174(16) 0.0138(5) Uani 1 1 d .
N2 N 0.5374(2) 0.67991(19) 0.40601(16) 0.0161(5) Uani 1 1 d .
N3 N 0.0305(2) 0.26603(19) 0.34803(16) 0.0164(5) Uani 1 1 d .
N4 N 0.7339(2) 0.7797(2) 0.36474(17) 0.0197(5) Uani 1 1 d .
O1 O 0.20054(19) 0.31909(16) 0.27312(13) 0.0183(4) Uani 1 1 d .
O2 O -0.1769(2) 0.29135(17) 0.68191(14) 0.0226(4) Uani 1 1 d .

loop_
_atom_site_aniso_label
_atom_site_aniso_U_11
_atom_site_aniso_U_22
_atom_site_aniso_U_33
_atom_site_aniso_U_23
_atom_site_aniso_U_13
_atom_site_aniso_U_12
Pd1 0.01367(11) 0.01170(11) 0.01345(11) 0.00283(7) 0.00530(8) 0.00278(8)
P1 0.0137(3) 0.0142(3) 0.0124(3) 0.0027(3) 0.0052(3) 0.0034(3)
S1 0.0178(3) 0.0166(3) 0.0176(3) 0.0052(3) 0.0081(3) 0.0034(3)
C1 0.0153(14) 0.0128(13) 0.0144(13) 0.0029(10) 0.0031(11) 0.0050(12)
C2 0.0119(13) 0.0138(13) 0.0169(13) 0.0059(11) 0.0036(10) 0.0061(11)
C3 0.0155(14) 0.0129(13) 0.0154(13) 0.0045(10) 0.0045(11) 0.0058(12)
C4 0.0159(14) 0.0135(13) 0.0176(14) 0.0052(11) 0.0053(11) 0.0065(12)
C5 0.0137(14) 0.0115(12) 0.0183(13) 0.0071(11) 0.0046(11) 0.0053(12)
C6 0.0135(14) 0.0143(13) 0.0147(13) 0.0040(10) 0.0006(10) 0.0064(12)
C7 0.0197(15) 0.0117(13) 0.0203(14) 0.0014(11) 0.0061(11) 0.0015(12)
C8 0.0158(14) 0.0153(13) 0.0279(15) 0.0077(12) 0.0084(12) 0.0020(12)
C9 0.0170(14) 0.0177(14) 0.0212(14) 0.0100(11) 0.0099(11) 0.0072(13)
C10 0.0185(15) 0.0149(13) 0.0146(13) 0.0040(11) 0.0051(11) 0.0068(13)
C11 0.0284(17) 0.0328(16) 0.0221(15) 0.0070(13) 0.0145(13) 0.0063(15)
C12 0.0149(14) 0.0149(13) 0.0194(14) 0.0095(11) 0.0035(11) 0.0055(12)
C13 0.0236(16) 0.0247(15) 0.0339(17) 0.0166(13) 0.0160(13) 0.0055(14)
C14 0.0177(15) 0.0156(14) 0.0318(16) 0.0033(12) 0.0083(12) -0.0016(13)
C15 0.0096(13) 0.0144(13) 0.0168(13) 0.0024(11) 0.0027(10) 0.0014(11)
C16 0.0279(16) 0.0212(15) 0.0163(14) 0.0014(12) 0.0049(12) 0.0063(14)
C17 0.0268(17) 0.0157(14) 0.0307(16) 0.0008(12) 0.0037(13) 0.0069(13)
C18 0.0175(15) 0.0213(15) 0.0335(17) 0.0142(13) 0.0049(13) 0.0038(13)
C19 0.0185(15) 0.0322(16) 0.0242(15) 0.0152(13) 0.0095(12) 0.0064(14)
C20 0.0149(14) 0.0159(13) 0.0201(14) 0.0052(11) 0.0063(11) 0.0042(12)
C21 0.0162(14) 0.0127(13) 0.0134(13) -0.0005(10) 0.0064(11) 0.0022(12)
C22 0.0145(14) 0.0178(13) 0.0159(13) 0.0026(11) 0.0037(11) 0.0037(12)
C23 0.0234(15) 0.0216(14) 0.0157(14) 0.0056(11) 0.0087(12) 0.0039(13)
C24 0.0174(15) 0.0225(14) 0.0215(14) 0.0011(12) 0.0104(12) 0.0012(13)
C25 0.0147(14) 0.0252(15) 0.0223(15) 0.0044(12) 0.0060(11) 0.0068(13)
C26 0.0226(15) 0.0185(14) 0.0165(14) 0.0052(11) 0.0079(11) 0.0078(13)
C27 0.0159(14) 0.0169(13) 0.0144(13) 0.0059(11) 0.0065(11) 0.0031(12)
C28 0.0204(15) 0.0308(16) 0.0205(15) 0.0042(13) 0.0068(12) 0.0077(14)
C29 0.0155(15) 0.049(2) 0.0255(16) 0.0081(15) 0.0036(12) 0.0091(15)
C30 0.0168(15) 0.0369(17) 0.0177(15) 0.0071(13) 0.0000(12) -0.0075(14)
C31 0.0316(17) 0.0202(14) 0.0140(14) 0.0029(12) 0.0053(12) -0.0033(14)
C32 0.0217(15) 0.0240(15) 0.0210(15) 0.0074(12) 0.0077(12) 0.0069(13)
N1 0.0125(11) 0.0107(10) 0.0182(11) 0.0056(9) 0.0034(9) 0.0043(10)
N2 0.0135(12) 0.0107(11) 0.0232(12) 0.0056(9) 0.0067(9) 0.0008(10)
N3 0.0171(12) 0.0135(11) 0.0180(12) 0.0040(9) 0.0073(9) 0.0022(10)
N4 0.0203(13) 0.0138(11) 0.0263(13) 0.0064(10) 0.0115(10) 0.0030(11)
O1 0.0188(10) 0.0174(9) 0.0152(9) 0.0005(7) 0.0074(8) 0.0010(8)
O2 0.0241(11) 0.0245(10) 0.0219(10) 0.0073(8) 0.0139(8) 0.0044(9)

loop_
_atom_type_symbol
_atom_type_description
_atom_type_scat_dispersion_real
_atom_type_scat_dispersion_imag
_atom_type_scat_source
C C 0.0181 0.0091 'International Tables Vol C Tables 4.2.6.8 and 6.1.1.4'
H H 0.0000 0.0000 'International Tables Vol C Tables 4.2.6.8 and 6.1.1.4'
N N 0.0311 0.0180 'International Tables Vol C Tables 4.2.6.8 and 6.1.1.4'
O O 0.0492 0.0322 'International Tables Vol C Tables 4.2.6.8 and 6.1.1.4'
P P 0.2955 0.4335 'International Tables Vol C Tables 4.2.6.8 and 6.1.1.4'
Pd Pd 0.1215 3.9337 'International Tables Vol C Tables 4.2.6.8 and 6.1.1.4'
S S 0.3331 0.5567 'International Tables Vol C Tables 4.2.6.8 and 6.1.1.4'

loop_
_geom_angle_atom_site_label_1
_geom_angle_atom_site_label_2
_geom_angle_atom_site_label_3
_geom_angle
N1 Pd1 O1 93.18(7)
N1 Pd1 S1 83.95(6)
O1 Pd1 S1 171.79(5)
N1 Pd1 P1 166.81(6)
O1 Pd1 P1 92.01(5)
S1 Pd1 P1 92.45(2)
C27 P1 C21 105.46(11)
C27 P1 C15 105.71(11)
C21 P1 C15 104.99(12)
C27 P1 Pd1 117.11(9)
C21 P1 Pd1 113.01(8)
C15 P1 Pd1 109.65(8)
C12 S1 Pd1 96.73(9)
N1 C1 C2 127.8(2)
N1 C1 H1A 116.1
C2 C1 H1A 116.1
C6 C2 C1 116.5(2)
C6 C2 C3 118.3(2)
C1 C2 C3 125.2(2)
O1 C3 N3 115.9(2)
O1 C3 C2 123.5(2)
N3 C3 C2 120.5(2)
N3 C4 C7 119.1(2)
N3 C4 C5 123.0(2)
C7 C4 C5 117.9(2)
C6 C5 C4 116.5(2)
C6 C5 C10 123.1(2)
C4 C5 C10 120.4(2)
C2 C6 C5 121.4(2)
C2 C6 H6A 119.3
C5 C6 H6A 119.3
C8 C7 C4 120.7(2)
C8 C7 H7A 119.7
C4 C7 H7A 119.7
C7 C8 C9 121.1(2)
C7 C8 H8A 119.5
C9 C8 H8A 119.5
C10 C9 O2 126.2(2)
C10 C9 C8 120.3(2)
O2 C9 C8 113.5(2)
C9 C10 C5 119.5(2)
C9 C10 H10A 120.2
C5 C10 H10A 120.2
O2 C11 H11A 109.5
O2 C11 H11B 109.5
H11A C11 H11B 109.5
O2 C11 H11C 109.5
H11A C11 H11C 109.5
H11B C11 H11C 109.5
N2 C12 N4 118.2(2)
N2 C12 S1 124.1(2)
N4 C12 S1 117.57(19)
N4 C13 H13A 109.5
N4 C13 H13B 109.5
H13A C13 H13B 109.5
N4 C13 H13C 109.5
H13A C13 H13C 109.5
H13B C13 H13C 109.5
N4 C14 H14A 109.5
N4 C14 H14B 109.5
H14A C14 H14B 109.5
N4 C14 H14C 109.5
H14A C14 H14C 109.5
H14B C14 H14C 109.5
C20 C15 C16 118.4(2)
C20 C15 P1 120.1(2)
C16 C15 P1 121.5(2)
C17 C16 C15 120.6(3)
C17 C16 H16A 119.7
C15 C16 H16A 119.7
C18 C17 C16 120.6(3)
C18 C17 H17A 119.7
C16 C17 H17A 119.7
C19 C18 C17 119.0(3)
C19 C18 H18A 120.5
C17 C18 H18A 120.5
C18 C19 C20 120.8(3)
C18 C19 H19A 119.6
C20 C19 H19A 119.6
C19 C20 C15 120.5(3)
C19 C20 H20A 119.8
C15 C20 H20A 119.8
C22 C21 C26 119.3(2)
C22 C21 P1 119.0(2)
C26 C21 P1 121.25(19)
C23 C22 C21 120.1(2)
C23 C22 H22A 120.0
C21 C22 H22A 120.0
C24 C23 C22 120.0(2)
C24 C23 H23A 120.0
C22 C23 H23A 120.0
C25 C24 C23 120.2(3)
C25 C24 H24A 119.9
C23 C24 H24A 119.9
C24 C25 C26 120.0(3)
C24 C25 H25A 120.0
C26 C25 H25A 120.0
C25 C26 C21 120.5(2)
C25 C26 H26A 119.8
C21 C26 H26A 119.8
C28 C27 C32 119.1(2)
C28 C27 P1 119.3(2)
C32 C27 P1 121.4(2)
C27 C28 C29 119.8(3)
C27 C28 H28A 120.1
C29 C28 H28A 120.1
C30 C29 C28 120.4(3)
C30 C29 H29A 119.8
C28 C29 H29A 119.8
C29 C30 C31 120.3(3)
C29 C30 H30A 119.8
C31 C30 H30A 119.8
C32 C31 C30 119.7(3)
C32 C31 H31A 120.2
C30 C31 H31A 120.2
C31 C32 C27 120.7(3)
C31 C32 H32A 119.7
C27 C32 H32A 119.7
C1 N1 N2 115.2(2)
C1 N1 Pd1 122.26(17)
N2 N1 Pd1 122.03(15)
C12 N2 N1 113.1(2)
C3 N3 C4 119.6(2)
C12 N4 C14 120.1(2)
C12 N4 C13 123.4(2)
C14 N4 C13 115.8(2)
C3 O1 Pd1 125.40(15)
C9 O2 C11 116.7(2)

loop_
_geom_bond_atom_site_label_1
_geom_bond_atom_site_label_2
_geom_bond_distance
Pd1 N1 2.024(2)
Pd1 O1 2.0393(17)
Pd1 S1 2.2385(6)
Pd1 P1 2.2843(7)
P1 C27 1.818(3)
P1 C21 1.825(3)
P1 C15 1.830(3)
S1 C12 1.769(3)
C1 N1 1.294(3)
C1 C2 1.441(4)
C1 H1A 0.9500
C2 C6 1.378(4)
C2 C3 1.456(4)
C3 O1 1.303(3)
C3 N3 1.332(3)
C4 N3 1.368(3)
C4 C7 1.414(4)
C4 C5 1.420(4)
C5 C6 1.397(4)
C5 C10 1.425(4)
C6 H6A 0.9500
C7 C8 1.364(4)
C7 H7A 0.9500
C8 C9 1.413(4)
C8 H8A 0.9500
C9 C10 1.361(4)
C9 O2 1.373(3)
C10 H10A 0.9500
C11 O2 1.421(3)
C11 H11A 0.9800
C11 H11B 0.9800
C11 H11C 0.9800
C12 N2 1.314(3)
C12 N4 1.345(3)
C13 N4 1.456(3)
C13 H13A 0.9800
C13 H13B 0.9800
C13 H13C 0.9800
C14 N4 1.454(3)
C14 H14A 0.9800
C14 H14B 0.9800
C14 H14C 0.9800
C15 C20 1.389(4)
C15 C16 1.399(4)
C16 C17 1.384(4)
C16 H16A 0.9500
C17 C18 1.384(4)
C17 H17A 0.9500
C18 C19 1.383(4)
C18 H18A 0.9500
C19 C20 1.388(4)
C19 H19A 0.9500
C20 H20A 0.9500
C21 C22 1.391(4)
C21 C26 1.397(4)
C22 C23 1.390(4)
C22 H22A 0.9500
C23 C24 1.389(4)
C23 H23A 0.9500
C24 C25 1.381(4)
C24 H24A 0.9500
C25 C26 1.383(4)
C25 H25A 0.9500
C26 H26A 0.9500
C27 C28 1.387(4)
C27 C32 1.398(4)
C28 C29 1.387(4)
C28 H28A 0.9500
C29 C30 1.376(4)
C29 H29A 0.9500
C30 C31 1.378(4)
C30 H30A 0.9500
C31 C32 1.377(4)
C31 H31A 0.9500
C32 H32A 0.9500
N1 N2 1.378(3)

loop_
_geom_torsion_atom_site_label_1
_geom_torsion_atom_site_label_2
_geom_torsion_atom_site_label_3
_geom_torsion_atom_site_label_4
_geom_torsion
N1 Pd1 P1 C27 169.6(3)
O1 Pd1 P1 C27 56.46(10)
S1 Pd1 P1 C27 -116.64(9)
N1 Pd1 P1 C21 -67.6(3)
O1 Pd1 P1 C21 179.33(10)
S1 Pd1 P1 C21 6.23(9)
N1 Pd1 P1 C15 49.2(3)
O1 Pd1 P1 C15 -63.92(10)
S1 Pd1 P1 C15 122.98(9)
N1 Pd1 S1 C12 0.27(10)
O1 Pd1 S1 C12 70.2(4)
P1 Pd1 S1 C12 -167.00(9)
N1 C1 C2 C6 178.8(2)
N1 C1 C2 C3 -3.8(4)
C6 C2 C3 O1 -173.6(2)
C1 C2 C3 O1 9.0(4)
C6 C2 C3 N3 7.7(4)
C1 C2 C3 N3 -169.7(2)
N3 C4 C5 C6 5.8(4)
C7 C4 C5 C6 -175.0(2)
N3 C4 C5 C10 -175.7(2)
C7 C4 C5 C10 3.4(4)
C1 C2 C6 C5 175.0(2)
C3 C2 C6 C5 -2.6(4)
C4 C5 C6 C2 -3.7(4)
C10 C5 C6 C2 177.9(2)
N3 C4 C7 C8 176.5(2)
C5 C4 C7 C8 -2.7(4)
C4 C7 C8 C9 -0.4(4)
C7 C8 C9 C10 2.9(4)
C7 C8 C9 O2 -177.5(2)
O2 C9 C10 C5 178.4(2)
C8 C9 C10 C5 -2.1(4)
C6 C5 C10 C9 177.3(2)
C4 C5 C10 C9 -1.1(4)
Pd1 S1 C12 N2 -1.3(2)
Pd1 S1 C12 N4 175.20(19)
C27 P1 C15 C20 -117.9(2)
C21 P1 C15 C20 130.8(2)
Pd1 P1 C15 C20 9.1(2)
C27 P1 C15 C16 61.2(2)
C21 P1 C15 C16 -50.0(2)
Pd1 P1 C15 C16 -171.66(19)
C20 C15 C16 C17 1.2(4)
P1 C15 C16 C17 -178.0(2)
C15 C16 C17 C18 0.1(4)
C16 C17 C18 C19 -1.2(4)
C17 C18 C19 C20 1.1(4)
C18 C19 C20 C15 0.1(4)
C16 C15 C20 C19 -1.3(4)
P1 C15 C20 C19 178.0(2)
C27 P1 C21 C22 48.3(2)
C15 P1 C21 C22 159.7(2)
Pd1 P1 C21 C22 -80.9(2)
C27 P1 C21 C26 -140.0(2)
C15 P1 C21 C26 -28.6(2)
Pd1 P1 C21 C26 90.9(2)
C26 C21 C22 C23 0.2(4)
P1 C21 C22 C23 172.1(2)
C21 C22 C23 C24 0.5(4)
C22 C23 C24 C25 -0.3(4)
C23 C24 C25 C26 -0.5(4)
C24 C25 C26 C21 1.2(4)
C22 C21 C26 C25 -1.1(4)
P1 C21 C26 C25 -172.8(2)
C21 P1 C27 C28 -138.4(2)
C15 P1 C27 C28 110.7(2)
Pd1 P1 C27 C28 -11.8(2)
C21 P1 C27 C32 46.3(2)
C15 P1 C27 C32 -64.6(2)
Pd1 P1 C27 C32 172.97(18)
C32 C27 C28 C29 0.0(4)
P1 C27 C28 C29 -175.4(2)
C27 C28 C29 C30 1.0(4)
C28 C29 C30 C31 -0.9(5)
C29 C30 C31 C32 -0.3(4)
C30 C31 C32 C27 1.3(4)
C28 C27 C32 C31 -1.1(4)
P1 C27 C32 C31 174.1(2)
C2 C1 N1 N2 176.0(2)
C2 C1 N1 Pd1 -11.8(4)
O1 Pd1 N1 C1 16.7(2)
S1 Pd1 N1 C1 -171.0(2)
P1 Pd1 N1 C1 -96.3(3)
O1 Pd1 N1 N2 -171.65(18)
S1 Pd1 N1 N2 0.63(17)
P1 Pd1 N1 N2 75.4(3)
N4 C12 N2 N1 -174.6(2)
S1 C12 N2 N1 1.9(3)
C1 N1 N2 C12 170.6(2)
Pd1 N1 N2 C12 -1.6(3)
O1 C3 N3 C4 175.3(2)
C2 C3 N3 C4 -5.8(4)
C7 C4 N3 C3 179.8(2)
C5 C4 N3 C3 -1.0(4)
N2 C12 N4 C14 9.1(4)
S1 C12 N4 C14 -167.6(2)
N2 C12 N4 C13 -161.0(2)
S1 C12 N4 C13 22.3(3)
N3 C3 O1 Pd1 -178.59(16)
C2 C3 O1 Pd1 2.6(3)
N1 Pd1 O1 C3 -12.7(2)
S1 Pd1 O1 C3 -81.9(4)
P1 Pd1 O1 C3 155.21(19)
C10 C9 O2 C11 2.4(4)
C8 C9 O2 C11 -177.2(2)
